data_4350278
loop_
_publ_author_name
'Zhang, Chunmei'
'Liu, Ruiting'
'Zhang, Jie'
'Chen, Zhenxia'
'Zhou, Xigeng'

_publ_section_title
;
 Reactivity of lanthanocene hydroxides toward ketene, isocyanate,
 lanthanocene alkyl, and triscyclopentadienyllanthanide complexes.
;
_journal_issue 15
_journal_name_full 'Inorganic chemistry'
_journal_page_first 5867
_journal_page_last 5877
_journal_paper_doi 10.1021/ic0602998
_journal_volume 45
_journal_year 2006
_chemical_formula_sum 'C40 H42 O4 Yb2'
_chemical_formula_weight 932.82
_space_group_IT_number 14
_space_group_name_Hall '-P 2ybc'
_space_group_name_H-M_alt 'P 1 21/c 1'
_symmetry_cell_setting monoclinic
_symmetry_space_group_name_H-M 'P 1 21/c 1'
_atom_sites_solution_hydrogens geom
_atom_sites_solution_primary direct
_atom_sites_solution_secondary difmap
_audit_creation_method SHELXL-97
_cell_angle_alpha 90.00
_cell_angle_beta 90.797(5)
_cell_angle_gamma 90.00
_cell_formula_units_Z 2
_cell_length_a 10.770(4)
_cell_length_b 8.474(3)
_cell_length_c 19.313(7)
_cell_measurement_temperature 298(2)
_cell_volume 1762.4(11)
_computing_cell_refinement 'Bruker SMART'
_computing_data_collection 'Bruker SMART'
_computing_data_reduction 'Bruker SHELXTL'
_computing_molecular_graphics 'Bruker SHELXTL'
_computing_publication_material 'Bruker SHELXTL'
_computing_structure_refinement 'SHELXL-97 (Sheldrick, 1997)'
_computing_structure_solution 'SHELXS-97 (Sheldrick, 1990)'
_diffrn_ambient_temperature 298(2)
_diffrn_measured_fraction_theta_full 0.959
_diffrn_measured_fraction_theta_max 0.959
_diffrn_measurement_device_type 'CCD area detector'
_diffrn_measurement_method 'phi and omega scans'
_diffrn_radiation_monochromator graphite
_diffrn_radiation_source 'fine-focus sealed tube'
_diffrn_radiation_type MoK\a
_diffrn_radiation_wavelength 0.71073
_diffrn_reflns_av_R_equivalents 0.0264
_diffrn_reflns_av_sigmaI/netI 0.0338
_diffrn_reflns_limit_h_max 12
_diffrn_reflns_limit_h_min -10
_diffrn_reflns_limit_k_max 10
_diffrn_reflns_limit_k_min -4
_diffrn_reflns_limit_l_max 21
_diffrn_reflns_limit_l_min -22
_diffrn_reflns_number 4661
_diffrn_reflns_theta_full 25.00
_diffrn_reflns_theta_max 25.00
_diffrn_reflns_theta_min 1.89
_exptl_absorpt_coefficient_mu 5.313
_exptl_absorpt_correction_type none
_exptl_crystal_density_diffrn 1.758
_exptl_crystal_density_method 'not measured'
_exptl_crystal_F_000 908
_exptl_crystal_size_max 0.05
_exptl_crystal_size_mid 0.05
_exptl_crystal_size_min 0.10
_refine_diff_density_max 1.118
_refine_diff_density_min -0.943
_refine_diff_density_rms '0.139 complex 6'
_refine_ls_extinction_method none
_refine_ls_goodness_of_fit_ref 1.052
_refine_ls_hydrogen_treatment mixed
_refine_ls_matrix_type full
_refine_ls_number_parameters 209
_refine_ls_number_reflns 2970
_refine_ls_number_restraints 36
_refine_ls_restrained_S_all 1.100
_refine_ls_R_factor_all 0.0502
_refine_ls_R_factor_gt 0.0371
_refine_ls_shift/su_max 0.001
_refine_ls_shift/su_mean 0.000
_refine_ls_structure_factor_coef Fsqd
_refine_ls_weighting_details 'calc w=1/[\s^2^(Fo^2^)+(0.0510P)^2^+3.6921P] where P=(Fo^2^+2Fc^2^)/3'
_refine_ls_weighting_scheme calc
_refine_ls_wR_factor_gt 0.0867
_refine_ls_wR_factor_ref 0.0938
_reflns_number_gt 2419
_reflns_number_total 2970
_reflns_threshold_expression >2sigma(I)
_cod_data_source_file ic0602998si20060510_093435.cif
_cod_data_source_block f30829b
_cod_original_cell_volume 1762.3(11)
_cod_original_sg_symbol_H-M P2(1)/c
_cod_database_code 4350278

loop_
_symmetry_equiv_pos_as_xyz
'x, y, z'
'-x, y+1/2, -z+1/2'
'-x, -y, -z'
'x, -y-1/2, z-1/2'

loop_
_atom_site_label
_atom_site_type_symbol
_atom_site_fract_x
_atom_site_fract_y
_atom_site_fract_z
_atom_site_U_iso_or_equiv
_atom_site_adp_type
_atom_site_occupancy
_atom_site_symmetry_multiplicity
_atom_site_calc_flag
_atom_site_refinement_flags
Yb1 Yb 0.59486(3) 0.55178(4) 0.084085(15) 0.03614(14) Uani 1 1 d .
O1 O 0.7578(5) 0.4107(7) 0.0341(3) 0.0507(14) Uani 1 1 d .
O2 O 0.5918(5) 0.4265(6) -0.0294(2) 0.0408(13) Uani 1 1 d .
C1 C 0.7664(13) 0.7577(16) 0.0662(10) 0.104(4) Uani 1 1 d U
H1A H 0.8526 0.7339 0.0545 0.124 Uiso 1 1 calc R
C2 C 0.6784(15) 0.7960(14) 0.0216(6) 0.093(4) Uani 1 1 d U
H2A H 0.6885 0.8062 -0.0286 0.111 Uiso 1 1 calc R
C3 C 0.5822(12) 0.8481(14) 0.0571(8) 0.087(3) Uani 1 1 d U
H3A H 0.5096 0.9017 0.0370 0.104 Uiso 1 1 calc R
C4 C 0.6086(16) 0.8410(16) 0.1225(8) 0.108(4) Uani 1 1 d U
H4A H 0.5608 0.8897 0.1597 0.129 Uiso 1 1 calc R
C5 C 0.7251(17) 0.7801(18) 0.1289(8) 0.119(5) Uani 1 1 d U
H5A H 0.7759 0.7794 0.1714 0.143 Uiso 1 1 calc R
C6 C 0.6379(14) 0.4537(18) 0.2085(6) 0.100(5) Uani 1 1 d .
H6A H 0.7007 0.4956 0.2408 0.120 Uiso 1 1 calc R
C7 C 0.5109(14) 0.4963(14) 0.2058(5) 0.079(3) Uani 1 1 d .
H7A H 0.4700 0.5728 0.2359 0.095 Uiso 1 1 calc R
C8 C 0.4544(10) 0.3885(14) 0.1662(5) 0.068(3) Uani 1 1 d .
H8A H 0.3643 0.3765 0.1609 0.081 Uiso 1 1 calc R
C9 C 0.5402(13) 0.2859(12) 0.1414(5) 0.074(3) Uani 1 1 d .
H9A H 0.5210 0.1881 0.1164 0.089 Uiso 1 1 calc R
C10 C 0.6507(12) 0.3237(16) 0.1671(6) 0.082(3) Uani 1 1 d U
H10A H 0.7253 0.2580 0.1644 0.098 Uiso 1 1 calc R
C11 C 0.7025(7) 0.3763(9) -0.0208(4) 0.0370(17) Uani 1 1 d .
C12 C 0.7639(7) 0.2778(9) -0.0755(4) 0.0398(17) Uani 1 1 d .
H12 H 0.6987 0.2258 -0.1030 0.048 Uiso 1 1 calc R
C13 C 0.8456(9) 0.1506(11) -0.0430(5) 0.061(2) Uani 1 1 d .
H13A H 0.9146 0.2004 -0.0187 0.074 Uiso 1 1 calc R
H13B H 0.7977 0.0928 -0.0092 0.074 Uiso 1 1 calc R
C14 C 0.8957(11) 0.0362(12) -0.0955(6) 0.087(4) Uani 1 1 d .
H14A H 0.8283 -0.0052 -0.1231 0.131 Uiso 1 1 calc R
H14B H 0.9374 -0.0487 -0.0720 0.131 Uiso 1 1 calc R
H14C H 0.9531 0.0898 -0.1249 0.131 Uiso 1 1 calc R
C15 C 0.8352(7) 0.3870(9) -0.1231(4) 0.0358(16) Uani 1 1 d .
C16 C 0.8173(8) 0.3774(11) -0.1937(4) 0.049(2) Uani 1 1 d .
H16 H 0.7614 0.3041 -0.2118 0.059 Uiso 1 1 calc R
C17 C 0.8808(10) 0.4746(12) -0.2378(4) 0.063(3) Uani 1 1 d .
H17 H 0.8677 0.4674 -0.2853 0.076 Uiso 1 1 calc R
C18 C 0.9629(10) 0.5814(12) -0.2115(5) 0.070(3) Uani 1 1 d .
H18 H 1.0063 0.6472 -0.2411 0.084 Uiso 1 1 calc R
C19 C 0.9815(10) 0.5921(13) -0.1427(5) 0.070(3) Uani 1 1 d .
H19 H 1.0373 0.6659 -0.1249 0.083 Uiso 1 1 calc R
C20 C 0.9178(8) 0.4936(13) -0.0981(4) 0.057(2) Uani 1 1 d .
H20 H 0.9320 0.5010 -0.0506 0.068 Uiso 1 1 calc R

loop_
_atom_site_aniso_label
_atom_site_aniso_U_11
_atom_site_aniso_U_22
_atom_site_aniso_U_33
_atom_site_aniso_U_23
_atom_site_aniso_U_13
_atom_site_aniso_U_12
Yb1 0.0465(2) 0.0375(2) 0.02449(18) -0.00038(14) 0.00178(12) 0.00404(17)
O1 0.046(3) 0.071(4) 0.035(3) -0.007(3) -0.002(2) 0.006(3)
O2 0.051(3) 0.047(3) 0.025(2) -0.003(2) 0.003(2) 0.010(3)
C1 0.072(7) 0.074(7) 0.165(9) -0.008(7) 0.021(7) -0.010(6)
C2 0.132(8) 0.076(7) 0.070(6) 0.002(5) 0.017(6) -0.048(6)
C3 0.083(7) 0.053(5) 0.125(8) 0.017(6) -0.013(6) -0.002(5)
C4 0.150(9) 0.066(6) 0.109(8) -0.036(6) 0.047(7) -0.017(7)
C5 0.143(9) 0.098(8) 0.115(8) 0.010(7) -0.061(7) -0.044(7)
C6 0.119(11) 0.139(12) 0.040(6) 0.048(7) -0.037(6) -0.043(10)
C7 0.125(11) 0.077(7) 0.035(5) 0.006(5) 0.027(6) 0.015(7)
C8 0.064(6) 0.085(7) 0.055(6) 0.036(6) 0.012(5) 0.004(6)
C9 0.119(10) 0.056(6) 0.050(5) 0.022(5) 0.020(6) 0.012(6)
C10 0.092(7) 0.096(7) 0.057(5) 0.037(5) 0.014(5) 0.040(6)
C11 0.038(4) 0.038(4) 0.035(4) 0.004(3) 0.013(3) 0.002(3)
C12 0.038(4) 0.040(4) 0.041(4) -0.007(3) 0.014(3) 0.002(3)
C13 0.077(6) 0.044(5) 0.064(5) 0.006(4) 0.024(5) 0.018(5)
C14 0.112(10) 0.059(7) 0.091(9) 0.010(6) 0.037(7) 0.035(7)
C15 0.038(4) 0.039(4) 0.031(4) 0.002(3) 0.010(3) 0.008(3)
C16 0.056(5) 0.057(5) 0.034(4) -0.014(4) 0.000(4) 0.003(4)
C17 0.092(8) 0.069(6) 0.028(4) 0.011(4) 0.011(4) 0.006(6)
C18 0.089(8) 0.064(6) 0.059(6) 0.015(5) 0.026(5) -0.017(6)
C19 0.069(7) 0.076(7) 0.064(6) -0.007(5) 0.007(5) -0.029(5)
C20 0.057(6) 0.079(6) 0.035(4) 0.000(4) -0.006(4) -0.016(5)

loop_
_atom_type_symbol
_atom_type_description
_atom_type_scat_dispersion_real
_atom_type_scat_dispersion_imag
_atom_type_scat_source
C C 0.0033 0.0016 'International Tables Vol C Tables 4.2.6.8 and 6.1.1.4'
H H 0.0000 0.0000 'International Tables Vol C Tables 4.2.6.8 and 6.1.1.4'
O O 0.0106 0.0060 'International Tables Vol C Tables 4.2.6.8 and 6.1.1.4'
Yb Yb -0.3850 5.5486 'International Tables Vol C Tables 4.2.6.8 and 6.1.1.4'

loop_
_geom_angle_atom_site_label_1
_geom_angle_atom_site_label_2
_geom_angle_atom_site_label_3
_geom_angle
_geom_angle_site_symmetry_1
_geom_angle_site_symmetry_3
O2 Yb1 O1 120.95(18) 3_665 .
O2 Yb1 O2 67.4(2) 3_665 .
O1 Yb1 O2 53.66(17) . .
O2 Yb1 C5 125.5(4) 3_665 .
O1 Yb1 C5 96.7(5) . .
O2 Yb1 C5 129.8(5) . .
O2 Yb1 C4 96.0(4) 3_665 .
O1 Yb1 C4 124.5(4) . .
O2 Yb1 C4 132.6(4) . .
C5 Yb1 C4 31.0(4) . .
O2 Yb1 C2 91.7(4) 3_665 .
O1 Yb1 C2 87.0(4) . .
O2 Yb1 C2 85.9(3) . .
C5 Yb1 C2 49.4(4) . .
C4 Yb1 C2 49.2(4) . .
O2 Yb1 C1 121.2(4) 3_665 .
O1 Yb1 C1 75.3(4) . .
O2 Yb1 C1 100.1(4) . .
C5 Yb1 C1 29.7(5) . .
C4 Yb1 C1 49.5(5) . .
C2 Yb1 C1 29.6(4) . .
O2 Yb1 C3 77.4(3) 3_665 .
O1 Yb1 C3 117.0(4) . .
O2 Yb1 C3 104.1(4) . .
C5 Yb1 C3 49.5(4) . .
C4 Yb1 C3 29.2(4) . .
C2 Yb1 C3 29.9(4) . .
C1 Yb1 C3 49.0(4) . .
O2 Yb1 C7 96.9(4) 3_665 .
O1 Yb1 C7 123.9(3) . .
O2 Yb1 C7 137.9(3) . .
C5 Yb1 C7 91.6(5) . .
C4 Yb1 C7 86.0(4) . .
C2 Yb1 C7 135.0(4) . .
C1 Yb1 C7 120.6(5) . .
C3 Yb1 C7 110.2(4) . .
O2 Yb1 C10 123.3(4) 3_665 .
O1 Yb1 C10 72.8(3) . .
O2 Yb1 C10 103.5(3) . .
C5 Yb1 C10 103.7(5) . .
C4 Yb1 C10 121.6(5) . .
C2 Yb1 C10 144.9(5) . .
C1 Yb1 C10 115.6(5) . .
C3 Yb1 C10 150.6(5) . .
C7 Yb1 C10 51.4(4) . .
O2 Yb1 C6 127.4(4) 3_665 .
O1 Yb1 C6 95.4(4) . .
O2 Yb1 C6 134.3(4) . .
C5 Yb1 C6 80.6(4) . .
C4 Yb1 C6 91.7(5) . .
C2 Yb1 C6 129.7(4) . .
C1 Yb1 C6 103.0(5) . .
C3 Yb1 C6 120.8(5) . .
C7 Yb1 C6 31.9(4) . .
C10 Yb1 C6 30.8(4) . .
O2 Yb1 C9 93.7(3) 3_665 .
O1 Yb1 C9 84.7(3) . .
O2 Yb1 C9 90.3(3) . .
C5 Yb1 C9 130.4(4) . .
C4 Yb1 C9 136.2(4) . .
C2 Yb1 C9 171.6(5) . .
C1 Yb1 C9 145.0(5) . .
C3 Yb1 C9 158.2(4) . .
C7 Yb1 C9 50.5(4) . .
C10 Yb1 C9 29.7(4) . .
C6 Yb1 C9 50.1(4) . .
C11 O1 Yb1 96.8(5) . .
C11 O2 Yb1 155.6(5) . 3_665
C11 O2 Yb1 91.5(4) . .
Yb1 O2 Yb1 112.6(2) 3_665 .
C5 C1 C2 108.7(14) . .
C5 C1 Yb1 73.8(9) . .
C2 C1 Yb1 75.1(7) . .
C5 C1 H1A 125.3 . .
C2 C1 H1A 125.3 . .
Yb1 C1 H1A 125.3 . .
C1 C2 C3 107.7(12) . .
C1 C2 Yb1 75.3(8) . .
C3 C2 Yb1 75.1(7) . .
C1 C2 H2A 125.5 . .
C3 C2 H2A 125.5 . .
Yb1 C2 H2A 125.5 . .
C4 C3 C2 109.2(13) . .
C4 C3 Yb1 75.3(8) . .
C2 C3 Yb1 74.9(7) . .
C4 C3 H3A 125.0 . .
C2 C3 H3A 125.0 . .
Yb1 C3 H3A 125.0 . .
C3 C4 C5 107.2(13) . .
C3 C4 Yb1 75.6(8) . .
C5 C4 Yb1 73.3(8) . .
C3 C4 H4A 125.9 . .
C5 C4 H4A 125.9 . .
Yb1 C4 H4A 125.9 . .
C1 C5 C4 107.2(13) . .
C1 C5 Yb1 76.5(8) . .
C4 C5 Yb1 75.7(8) . .
C1 C5 H5A 125.5 . .
C4 C5 H5A 125.5 . .
Yb1 C5 H5A 125.5 . .
C10 C6 C7 106.8(11) . .
C10 C6 Yb1 74.5(5) . .
C7 C6 Yb1 73.8(5) . .
C10 C6 H6A 126.1 . .
C7 C6 H6A 126.1 . .
Yb1 C6 H6A 126.1 . .
C8 C7 C6 106.2(11) . .
C8 C7 Yb1 76.4(6) . .
C6 C7 Yb1 74.3(6) . .
C8 C7 H7A 126.1 . .
C6 C7 H7A 126.1 . .
Yb1 C7 H7A 126.1 . .
C7 C8 C9 109.5(11) . .
C7 C8 Yb1 73.8(6) . .
C9 C8 Yb1 73.9(6) . .
C7 C8 H8A 125.0 . .
C9 C8 H8A 125.0 . .
Yb1 C8 H8A 125.0 . .
C10 C9 C8 109.0(11) . .
C10 C9 Yb1 74.9(7) . .
C8 C9 Yb1 75.7(6) . .
C10 C9 H9A 125.0 . .
C8 C9 H9A 125.0 . .
Yb1 C9 H9A 125.0 . .
C9 C10 C6 108.5(11) . .
C9 C10 Yb1 75.4(6) . .
C6 C10 Yb1 74.7(6) . .
C9 C10 H10A 125.3 . .
C6 C10 H10A 125.3 . .
Yb1 C10 H10A 125.3 . .
O1 C11 O2 118.0(6) . .
O1 C11 C12 121.2(7) . .
O2 C11 C12 120.8(7) . .
O1 C11 Yb1 56.8(4) . .
O2 C11 Yb1 61.2(4) . .
C12 C11 Yb1 177.7(5) . .
C11 C12 C15 108.5(6) . .
C11 C12 C13 111.1(6) . .
C15 C12 C13 112.8(6) . .
C11 C12 H12 108.1 . .
C15 C12 H12 108.1 . .
C13 C12 H12 108.1 . .
C14 C13 C12 112.8(8) . .
C14 C13 H13A 109.0 . .
C12 C13 H13A 109.0 . .
C14 C13 H13B 109.0 . .
C12 C13 H13B 109.0 . .
H13A C13 H13B 107.8 . .
C13 C14 H14A 109.5 . .
C13 C14 H14B 109.5 . .
H14A C14 H14B 109.5 . .
C13 C14 H14C 109.5 . .
H14A C14 H14C 109.5 . .
H14B C14 H14C 109.5 . .
C20 C15 C16 118.4(8) . .
C20 C15 C12 121.7(7) . .
C16 C15 C12 119.9(7) . .
C17 C16 C15 120.9(8) . .
C17 C16 H16 119.6 . .
C15 C16 H16 119.6 . .
C18 C17 C16 119.7(8) . .
C18 C17 H17 120.2 . .
C16 C17 H17 120.2 . .
C19 C18 C17 120.1(9) . .
C19 C18 H18 119.9 . .
C17 C18 H18 119.9 . .
C18 C19 C20 120.3(9) . .
C18 C19 H19 119.8 . .
C20 C19 H19 119.8 . .
C15 C20 C19 120.5(8) . .
C15 C20 H20 119.7 . .
C19 C20 H20 119.7 . .

loop_
_geom_bond_atom_site_label_1
_geom_bond_atom_site_label_2
_geom_bond_distance
_geom_bond_site_symmetry_2
Yb1 O2 2.265(5) 3_665
Yb1 O1 2.342(6) .
Yb1 O2 2.435(5) .
Yb1 C5 2.535(13) .
Yb1 C4 2.564(12) .
Yb1 C2 2.565(11) .
Yb1 C1 2.568(13) .
Yb1 C3 2.568(11) .
Yb1 C7 2.573(9) .
Yb1 C10 2.577(9) .
Yb1 C6 2.578(9) .
Yb1 C9 2.582(10) .
O1 C11 1.243(9) .
O2 C11 1.274(9) .
O2 Yb1 2.265(5) 3_665
C1 C5 1.31(2) .
C1 C2 1.313(18) .
C1 H1A 0.9800 .
C2 C3 1.326(17) .
C2 H2A 0.9800 .
C3 C4 1.293(19) .
C3 H3A 0.9800 .
C4 C5 1.361(19) .
C4 H4A 0.9800 .
C5 H5A 0.9800 .
C6 C10 1.369(17) .
C6 C7 1.415(18) .
C6 H6A 0.9800 .
C7 C8 1.333(16) .
C7 H7A 0.9800 .
C8 C9 1.360(14) .
C8 H8A 0.9800 .
C9 C10 1.321(16) .
C9 H9A 0.9800 .
C10 H10A 0.9800 .
C11 C12 1.507(10) .
C12 C15 1.520(10) .
C12 C13 1.521(11) .
C12 H12 0.9800 .
C13 C14 1.508(13) .
C13 H13A 0.9700 .
C13 H13B 0.9700 .
C14 H14A 0.9600 .
C14 H14B 0.9600 .
C14 H14C 0.9600 .
C15 C20 1.353(11) .
C15 C16 1.377(10) .
C16 C17 1.374(13) .
C16 H16 0.9300 .
C17 C18 1.358(14) .
C17 H17 0.9300 .
C18 C19 1.343(14) .
C18 H18 0.9300 .
C19 C20 1.387(13) .
C19 H19 0.9300 .
C20 H20 0.9300 .
